data_4115109
loop_
_publ_author_name
'Stephan Gr\"undemann'
'Anes Kovacevic'
'Martin Albrecht'
'Jack W. Faller'
'Robert H. Crabtree'

_publ_contact_author_address
;
    Department of Chemistry, Yale University, New Haven, CT 06520-8107 USA
;
_publ_contact_author_email ' Jack.faller@yale.edu '
_publ_contact_author_fax ' (203)-432-6144 '
_publ_contact_author_name ' J. W. Faller'
_publ_contact_author_phone ' (203)-432-3954 '
_publ_section_title
;
 Abnormal Ligand Binding and Reversible Ring Hydrogenation in the Reaction
 of Imidazolium Salts with IrH5(PPh3)2
;
_journal_name_full 'Journal of the American Chemical Society'
_journal_page_first 10473
_journal_page_last 10481
_journal_paper_doi 10.1021/ja026735g
_journal_volume 124
_journal_year 2002
_chemical_formula_moiety 'C48 H47 Ir N3 P2, B F4 '
_chemical_formula_sum 'C48 H47 B F4 Ir N3 P2'
_chemical_formula_weight 1006.89
_space_group_IT_number 14
_symmetry_cell_setting monoclinic
_symmetry_Int_Tables_number 14
_symmetry_space_group_name_Hall '-P 2ybc'
_symmetry_space_group_name_H-M 'P 1 21/c 1'
_cell_angle_alpha 90
_cell_angle_beta 90.160(2)
_cell_angle_gamma 90
_cell_formula_units_Z 4
_cell_length_a 9.4493(2)
_cell_length_b 20.6687(6)
_cell_length_c 22.0865(6)
_cell_measurement_reflns_used 38573
_cell_measurement_temperature 183.2
_cell_measurement_theta_max 26.0
_cell_measurement_theta_min 1.0
_cell_volume 4313.58(19)
_computing_cell_refinement Denzo-SMN
_computing_data_collection 'Nonius Collect'
_computing_data_reduction Denzo-SMN
_computing_publication_material 'teXsan for Windows v. 1.06 (MSC 1999)'
_computing_structure_refinement 'teXsan for Windows v. 1.06 (MSC 1999)'
_computing_structure_solution
;
SIR92 (Altomare, et. al. 1994)
;
_diffrn_ambient_temperature 183.2
_diffrn_measurement_device 'Nonius Kappa CCD'
_diffrn_measurement_method \w
_diffrn_orient_matrix_UB_11 0.00000
_diffrn_orient_matrix_UB_12 0.00000
_diffrn_orient_matrix_UB_13 0.00000
_diffrn_orient_matrix_UB_21 0.00000
_diffrn_orient_matrix_UB_22 0.00000
_diffrn_orient_matrix_UB_23 0.00000
_diffrn_orient_matrix_UB_31 0.00000
_diffrn_orient_matrix_UB_32 0.00000
_diffrn_orient_matrix_UB_33 0.00000
_diffrn_radiation_detector CCD
_diffrn_radiation_monochromator graphite
_diffrn_radiation_source 'X-ray tube'
_diffrn_radiation_type 'Mo K\a'
_diffrn_radiation_wavelength 0.7107
_diffrn_reflns_av_R_equivalents 0.06460
_diffrn_reflns_av_sigmaI/netI 0.126
_diffrn_reflns_limit_h_max 11
_diffrn_reflns_limit_h_min -10
_diffrn_reflns_limit_k_max 25
_diffrn_reflns_limit_k_min -25
_diffrn_reflns_limit_l_max 27
_diffrn_reflns_limit_l_min -27
_diffrn_reflns_number 31863
_diffrn_reflns_reduction_process 'Lp corrections applied'
_diffrn_reflns_theta_max 26.04
_diffrn_reflns_theta_min 1.35
_diffrn_standards_decay_% 0.00
_diffrn_standards_interval_count 0
_diffrn_standards_number 0
_exptl_absorpt_coefficient_mu 3.233
_exptl_absorpt_correction_T_max 0.795
_exptl_absorpt_correction_T_min 0.712
_exptl_absorpt_correction_type multi-scan
_exptl_crystal_colour colorless
_exptl_crystal_density_diffrn 1.550
_exptl_crystal_description needle
_exptl_crystal_F_000 2016.00
_exptl_crystal_size_max 0.10
_exptl_crystal_size_mid 0.07
_exptl_crystal_size_min 0.07
_refine_diff_density_max 1.58
_refine_diff_density_min -0.55
_refine_ls_extinction_method none
_refine_ls_goodness_of_fit_all 0.905
_refine_ls_goodness_of_fit_ref 0.880
_refine_ls_hydrogen_treatment noref
_refine_ls_matrix_type full
_refine_ls_number_constraints 0
_refine_ls_number_parameters 532
_refine_ls_number_reflns 4789
_refine_ls_number_restraints 0
_refine_ls_R_factor_all 0.0773
_refine_ls_R_factor_gt 0.0330
_refine_ls_shift/su_max 0.0000
_refine_ls_shift/su_mean 0.0000
_refine_ls_structure_factor_coef F
_refine_ls_weighting_details 'w = 1/[\s^2^(Fo) + 0.00002|Fo|^2^]'
_refine_ls_weighting_scheme sigma
_refine_ls_wR_factor_all 0.0500
_refine_ls_wR_factor_ref 0.0350
_reflns_number_gt 4789
_reflns_number_total 8770
_reflns_threshold_expression I>3.00\s(I)
_cod_data_source_file ja026735g_s1_3.cif
_cod_data_source_block '_12bJ2134[IrP2Py-imidazole-iPr'
_cod_original_cell_volume 4313.6(2)
_cod_original_sg_symbol_H-M 'P 21/c '
_cod_original_formula_sum 'C48 H47 B F4 Ir N3 P2 '
_cod_database_code 4115109

loop_
_symmetry_equiv_pos_as_xyz
'   +x,   +y,   +z'
'   -x,1/2+y,1/2-z'
'   -x,   -y,   -z'
'   +x,1/2-y,1/2+z'

loop_
_atom_site_label
_atom_site_fract_x
_atom_site_fract_y
_atom_site_fract_z
_atom_site_U_iso_or_equiv
_atom_site_occupancy
_atom_site_adp_type
_atom_site_calc_flag
Ir(1) 0.00075(3) 0.133533(13) 0.237228(11) 0.03033(7) 1.000 Uani d
P(1) -0.0375(2) 0.17134(9) 0.33313(8) 0.0336(5) 1.000 Uani d
P(2) -0.0253(2) 0.08580(9) 0.14375(7) 0.0300(5) 1.000 Uani d
F(1) 0.4590(5) 0.3883(3) 0.1926(2) 0.092(2) 1.000 Uani d
F(2) 0.5676(11) 0.3025(4) 0.1656(4) 0.199(5) 1.000 Uani d
F(3) 0.4739(8) 0.3632(5) 0.0976(3) 0.190(4) 1.000 Uani d
F(4) 0.6599(8) 0.3890(6) 0.1436(4) 0.223(5) 1.000 Uani d
N(1) 0.1658(6) 0.2564(3) 0.2038(2) 0.037(2) 1.000 Uani d
N(2) 0.0404(6) 0.3215(3) 0.1500(3) 0.042(2) 1.000 Uani d
N(3) 0.2306(6) 0.1193(3) 0.2407(2) 0.035(2) 1.000 Uani d
C(1) 0.3282(7) 0.1668(4) 0.2374(3) 0.036(2) 1.000 Uani d
C(2) 0.4709(7) 0.1555(4) 0.2331(3) 0.047(3) 1.000 Uani d
C(3) 0.5189(8) 0.0919(5) 0.2345(4) 0.058(3) 1.000 Uani d
C(4) 0.4236(8) 0.0425(4) 0.2397(4) 0.055(3) 1.000 Uani d
C(5) 0.2829(8) 0.0581(4) 0.2418(3) 0.045(2) 1.000 Uani d
C(6) 0.2804(7) 0.2358(4) 0.2439(3) 0.039(2) 1.000 Uani d
C(7) 0.0337(7) 0.2256(3) 0.1996(3) 0.033(2) 1.000 Uani d
C(8) -0.0429(7) 0.2684(4) 0.1646(3) 0.040(2) 1.000 Uani d
C(9) 0.1675(8) 0.3129(4) 0.1745(3) 0.041(2) 1.000 Uani d
C(10) -0.0033(8) 0.3761(4) 0.1124(3) 0.048(3) 1.000 Uani d
C(11) -0.0184(11) 0.4357(4) 0.1509(4) 0.078(4) 1.000 Uani d
C(12) 0.0950(10) 0.3849(4) 0.0602(4) 0.075(3) 1.000 Uani d
C(13) -0.1275(8) 0.2489(4) 0.3317(3) 0.037(2) 1.000 Uani d
C(14) -0.0588(8) 0.3062(4) 0.3164(3) 0.043(2) 1.000 Uani d
C(15) -0.1303(10) 0.3632(4) 0.3073(3) 0.059(3) 1.000 Uani d
C(16) -0.2749(11) 0.3638(5) 0.3111(4) 0.070(3) 1.000 Uani d
C(17) -0.3470(9) 0.3087(5) 0.3255(4) 0.065(3) 1.000 Uani d
C(18) -0.2744(8) 0.2511(4) 0.3362(3) 0.051(3) 1.000 Uani d
C(19) 0.1168(7) 0.1813(3) 0.3830(3) 0.034(2) 1.000 Uani d
C(20) 0.1478(8) 0.2358(4) 0.4169(3) 0.047(3) 1.000 Uani d
C(21) 0.2706(9) 0.2378(5) 0.4528(4) 0.067(3) 1.000 Uani d
C(22) 0.3596(9) 0.1856(5) 0.4552(4) 0.069(3) 1.000 Uani d
C(23) 0.3299(9) 0.1309(5) 0.4220(4) 0.062(3) 1.000 Uani d
C(24) 0.2088(8) 0.1283(4) 0.3861(3) 0.048(2) 1.000 Uani d
C(25) -0.1514(7) 0.1234(4) 0.3821(3) 0.041(2) 1.000 Uani d
C(26) -0.1703(8) 0.1407(5) 0.4425(3) 0.062(3) 1.000 Uani d
C(27) -0.2596(9) 0.1075(6) 0.4799(4) 0.074(3) 1.000 Uani d
C(28) -0.3320(9) 0.0543(5) 0.4577(4) 0.070(3) 1.000 Uani d
C(29) -0.3190(8) 0.0363(4) 0.3983(4) 0.063(3) 1.000 Uani d
C(30) -0.2294(8) 0.0712(4) 0.3605(3) 0.051(3) 1.000 Uani d
C(31) -0.1198(7) 0.1323(3) 0.0856(3) 0.032(2) 1.000 Uani d
C(32) -0.0808(7) 0.1315(4) 0.0247(3) 0.042(2) 1.000 Uani d
C(33) -0.1615(9) 0.1641(4) -0.0181(3) 0.051(3) 1.000 Uani d
C(34) -0.2780(9) 0.1989(4) -0.0010(4) 0.053(3) 1.000 Uani d
C(35) -0.3185(7) 0.2012(4) 0.0594(3) 0.043(2) 1.000 Uani d
C(36) -0.2401(7) 0.1670(4) 0.1015(3) 0.038(2) 1.000 Uani d
C(37) -0.1279(6) 0.0104(3) 0.1399(3) 0.029(2) 1.000 Uani d
C(38) -0.1810(7) -0.0191(4) 0.1905(3) 0.039(2) 1.000 Uani d
C(39) -0.2638(8) -0.0746(4) 0.1862(3) 0.048(3) 1.000 Uani d
C(40) -0.2903(8) -0.1015(4) 0.1306(4) 0.049(3) 1.000 Uani d
C(41) -0.2358(8) -0.0732(4) 0.0796(3) 0.047(3) 1.000 Uani d
C(42) -0.1570(8) -0.0176(3) 0.0838(3) 0.043(2) 1.000 Uani d
C(43) 0.1429(7) 0.0671(3) 0.1075(3) 0.033(2) 1.000 Uani d
C(44) 0.2360(8) 0.1179(3) 0.0974(3) 0.041(2) 1.000 Uani d
C(45) 0.3726(8) 0.1072(4) 0.0770(3) 0.052(3) 1.000 Uani d
C(46) 0.4192(8) 0.0445(5) 0.0677(3) 0.055(3) 1.000 Uani d
C(47) 0.3280(9) -0.0067(4) 0.0761(3) 0.055(3) 1.000 Uani d
C(48) 0.1908(7) 0.0046(4) 0.0961(3) 0.043(2) 1.000 Uani d
B(1) 0.5380(12) 0.3644(7) 0.1487(5) 0.072(4) 1.000 Uani d
H(1) -0.0236 0.0656 0.2650 0.036 1.000 Uiso c
H(2) -0.1617 0.1436 0.2349 0.036 1.000 Uiso c
H(3) 0.5358 0.1905 0.2293 0.056 1.000 Uiso c
H(4) 0.6174 0.0829 0.2315 0.069 1.000 Uiso c
H(5) 0.4544 -0.0012 0.2421 0.066 1.000 Uiso c
H(6) 0.2167 0.0233 0.2440 0.053 1.000 Uiso c
H(7) 0.3595 0.2630 0.2366 0.047 1.000 Uiso c
H(8) 0.2491 0.2417 0.2845 0.047 1.000 Uiso c
H(9) -0.1351 0.2766 0.1811 0.047 1.000 Uiso c
H(10) 0.2457 0.3414 0.1715 0.049 1.000 Uiso c
H(11) -0.0943 0.3661 0.0962 0.058 1.000 Uiso c
H(12) -0.0139 0.4241 0.1923 0.094 1.000 Uiso c
H(13) 0.0560 0.4651 0.1417 0.094 1.000 Uiso c
H(14) -0.1069 0.4558 0.1425 0.094 1.000 Uiso c
H(15) 0.1885 0.3923 0.0751 0.089 1.000 Uiso c
H(16) 0.0949 0.3469 0.0358 0.089 1.000 Uiso c
H(17) 0.0659 0.4208 0.0366 0.089 1.000 Uiso c
H(18) 0.0412 0.3057 0.3122 0.052 1.000 Uiso c
H(19) -0.0799 0.4020 0.2985 0.070 1.000 Uiso c
H(20) -0.3252 0.4027 0.3035 0.084 1.000 Uiso c
H(21) -0.4473 0.3095 0.3281 0.077 1.000 Uiso c
H(22) -0.3249 0.2129 0.3467 0.061 1.000 Uiso c
H(23) 0.0859 0.2721 0.4159 0.057 1.000 Uiso c
H(24) 0.2917 0.2755 0.4758 0.079 1.000 Uiso c
H(25) 0.4418 0.1875 0.4801 0.082 1.000 Uiso c
H(26) 0.3926 0.0952 0.4237 0.074 1.000 Uiso c
H(27) 0.1891 0.0903 0.3636 0.058 1.000 Uiso c
H(28) -0.1185 0.1765 0.4583 0.074 1.000 Uiso c
H(29) -0.2723 0.1208 0.5208 0.088 1.000 Uiso c
H(30) -0.3915 0.0300 0.4841 0.084 1.000 Uiso c
H(31) -0.3699 0.0002 0.3831 0.076 1.000 Uiso c
H(32) -0.2220 0.0594 0.3192 0.061 1.000 Uiso c
H(33) 0.0012 0.1084 0.0126 0.050 1.000 Uiso c
H(34) -0.1359 0.1622 -0.0595 0.061 1.000 Uiso c
H(35) -0.3313 0.2219 -0.0303 0.063 1.000 Uiso c
H(36) -0.3984 0.2257 0.0713 0.052 1.000 Uiso c
H(37) -0.2691 0.1674 0.1425 0.045 1.000 Uiso c
H(38) -0.1606 -0.0010 0.2291 0.047 1.000 Uiso c
H(39) -0.3018 -0.0937 0.2219 0.058 1.000 Uiso c
H(40) -0.3460 -0.1396 0.1273 0.059 1.000 Uiso c
H(41) -0.2523 -0.0922 0.0410 0.056 1.000 Uiso c
H(42) -0.1218 0.0022 0.0480 0.051 1.000 Uiso c
H(43) 0.2052 0.1611 0.1047 0.049 1.000 Uiso c
H(44) 0.4338 0.1429 0.0694 0.062 1.000 Uiso c
H(45) 0.5140 0.0368 0.0552 0.066 1.000 Uiso c
H(46) 0.3588 -0.0496 0.0681 0.065 1.000 Uiso c
H(47) 0.1287 -0.0310 0.1022 0.051 1.000 Uiso c

loop_
_atom_site_aniso_label
_atom_site_aniso_U_11
_atom_site_aniso_U_22
_atom_site_aniso_U_33
_atom_site_aniso_U_12
_atom_site_aniso_U_13
_atom_site_aniso_U_23
Ir(1) 0.0297(2) 0.0324(2) 0.0289(2) -0.0001(2) 0.00151(10) -0.0045(2)
P(1) 0.0339(11) 0.0385(12) 0.0283(10) 0.0045(9) 0.0012(8) -0.0035(9)
P(2) 0.0314(10) 0.0308(11) 0.0278(9) -0.0026(8) 0.0054(7) -0.0031(8)
F(1) 0.075(4) 0.110(5) 0.089(4) -0.016(3) 0.037(3) -0.037(3)
F(2) 0.304(13) 0.126(8) 0.169(8) 0.067(8) 0.077(8) -0.005(6)
F(3) 0.124(6) 0.37(1) 0.073(4) 0.081(7) -0.032(4) -0.055(6)
F(4) 0.074(6) 0.41(2) 0.189(8) -0.064(7) 0.052(5) 0.010(9)
N(1) 0.038(4) 0.036(4) 0.036(3) 0.001(3) 0.002(3) -0.004(3)
N(2) 0.043(4) 0.037(4) 0.046(4) -0.002(3) 0.004(3) 0.002(3)
N(3) 0.030(3) 0.041(4) 0.034(3) -0.000(3) -0.003(3) -0.009(3)
C(1) 0.026(4) 0.050(5) 0.033(4) 0.000(4) -0.002(3) -0.009(4)
C(2) 0.036(5) 0.058(6) 0.046(5) -0.002(4) -0.005(4) -0.008(4)
C(3) 0.035(5) 0.072(6) 0.065(5) -0.000(5) -0.007(4) -0.017(5)
C(4) 0.042(5) 0.058(6) 0.066(6) 0.015(5) -0.007(4) -0.009(5)
C(5) 0.046(5) 0.051(5) 0.036(4) 0.006(4) -0.007(4) -0.009(4)
C(6) 0.028(4) 0.051(5) 0.040(4) -0.009(4) -0.001(3) -0.005(4)
C(7) 0.029(4) 0.037(4) 0.034(4) -0.004(3) -0.001(3) -0.009(3)
C(8) 0.044(5) 0.036(5) 0.038(4) -0.004(4) 0.008(3) -0.013(4)
C(9) 0.041(5) 0.035(5) 0.045(5) -0.005(4) 0.004(4) -0.003(4)
C(10) 0.052(5) 0.043(6) 0.050(5) -0.007(4) -0.001(4) 0.008(4)
C(11) 0.115(8) 0.048(6) 0.071(6) 0.011(6) -0.001(6) 0.010(5)
C(12) 0.089(7) 0.080(8) 0.055(6) -0.002(5) -0.000(5) 0.013(5)
C(13) 0.046(5) 0.040(5) 0.025(4) 0.006(4) -0.004(3) -0.009(3)
C(14) 0.055(5) 0.043(5) 0.031(4) 0.010(4) 0.005(4) -0.005(4)
C(15) 0.096(7) 0.035(5) 0.045(5) 0.010(6) 0.002(4) -0.003(4)
C(16) 0.090(8) 0.049(6) 0.070(6) 0.028(6) -0.028(5) -0.012(5)
C(17) 0.050(6) 0.068(7) 0.076(6) 0.029(5) -0.018(5) -0.031(5)
C(18) 0.052(5) 0.054(6) 0.046(5) 0.007(4) -0.013(4) -0.018(4)
C(19) 0.036(4) 0.038(5) 0.029(4) -0.003(3) 0.003(3) 0.002(4)
C(20) 0.048(5) 0.048(5) 0.046(5) 0.003(4) -0.007(4) 0.002(4)
C(21) 0.064(6) 0.074(7) 0.061(6) -0.015(5) -0.023(5) 0.004(5)
C(22) 0.044(6) 0.097(8) 0.065(6) -0.008(6) -0.018(5) 0.015(6)
C(23) 0.051(5) 0.084(7) 0.051(5) 0.022(5) -0.009(4) 0.010(5)
C(24) 0.049(5) 0.050(5) 0.045(5) 0.009(4) -0.005(4) -0.001(4)
C(25) 0.032(4) 0.052(6) 0.039(5) 0.003(4) 0.000(3) 0.002(4)
C(26) 0.053(5) 0.101(7) 0.032(5) -0.020(5) 0.001(4) -0.002(5)
C(27) 0.048(6) 0.133(10) 0.041(5) -0.011(6) -0.001(4) 0.021(6)
C(28) 0.045(6) 0.097(8) 0.067(6) -0.003(5) 0.009(5) 0.040(6)
C(29) 0.045(5) 0.058(6) 0.088(7) -0.004(4) 0.018(5) 0.008(5)
C(30) 0.047(5) 0.049(5) 0.056(5) 0.003(4) 0.011(4) 0.001(4)
C(31) 0.036(4) 0.030(4) 0.030(4) -0.010(4) 0.001(3) -0.005(4)
C(32) 0.047(4) 0.045(5) 0.034(4) -0.001(4) 0.003(3) 0.003(4)
C(33) 0.064(6) 0.057(5) 0.032(4) -0.003(5) 0.009(4) 0.007(4)
C(34) 0.064(6) 0.050(6) 0.046(5) -0.002(4) -0.008(4) 0.019(4)
C(35) 0.035(5) 0.040(5) 0.055(5) -0.003(4) -0.001(4) -0.003(4)
C(36) 0.037(4) 0.042(5) 0.034(4) -0.010(4) -0.005(3) 0.002(4)
C(37) 0.029(4) 0.030(4) 0.028(4) 0.004(3) 0.005(3) -0.006(3)
C(38) 0.043(5) 0.044(5) 0.030(4) 0.000(4) 0.005(3) -0.005(4)
C(39) 0.054(5) 0.045(5) 0.045(5) -0.008(4) 0.012(4) 0.007(4)
C(40) 0.037(5) 0.045(5) 0.065(6) -0.018(4) 0.009(4) -0.010(5)
C(41) 0.059(5) 0.042(5) 0.041(5) -0.013(4) 0.005(4) -0.005(4)
C(42) 0.054(5) 0.032(5) 0.043(5) -0.013(4) 0.006(4) 0.003(4)
C(43) 0.039(4) 0.039(5) 0.019(4) -0.004(4) 0.001(3) -0.004(3)
C(44) 0.043(5) 0.045(5) 0.036(4) -0.010(4) 0.005(3) -0.011(3)
C(45) 0.045(5) 0.072(6) 0.040(5) -0.018(4) 0.012(4) -0.009(4)
C(46) 0.034(5) 0.085(7) 0.045(5) 0.003(5) 0.009(4) -0.015(5)
C(47) 0.055(6) 0.059(6) 0.049(5) 0.019(5) 0.008(4) -0.009(4)
C(48) 0.038(5) 0.049(5) 0.041(4) -0.000(4) 0.005(3) -0.001(4)
B(1) 0.054(7) 0.092(9) 0.072(8) 0.002(7) 0.007(6) -0.010(8)

loop_
_atom_type_symbol
_atom_type_oxidation_number
_atom_type_number_in_cell
_atom_type_scat_dispersion_real
_atom_type_scat_dispersion_imag
_atom_type_scat_source
C 0 192 0.002 0.002
;International Tables for Crystallography
(1992, Vol. C, Table 6.1.1.2)
;
H 0 188 0.000 0.000
;International Tables for Crystallography
(1992, Vol. C, Table 6.1.1.2)
;
B 0 4 0.000 0.001
;International Tables for Crystallography
(1992, Vol. C, Table 6.1.1.2)
;
F 0 16 0.014 0.010
;International Tables for Crystallography
(1992, Vol. C, Table 6.1.1.2)
;
Ir 0 4 -2.066 7.990
;International Tables for Crystallography
(1992, Vol. C, Tables 4.2.6.8 and 6.1.1.1)
;
N 0 12 0.004 0.003
;International Tables for Crystallography
(1992, Vol. C, Table 6.1.1.2)
;
P 0 8 0.090 0.095
;International Tables for Crystallography
(1992, Vol. C, Table 6.1.1.2)
;

loop_
_geom_angle_atom_site_label_1
_geom_angle_atom_site_label_2
_geom_angle_atom_site_label_3
_geom_angle
_geom_angle_publ_flag
P(1) Ir(1) P(2) 163.86(6) ?
P(1) Ir(1) N(3) 99.95(13) ?
P(1) Ir(1) C(7) 94.6(2) ?
P(1) Ir(1) H(1) 85.4 no
P(1) Ir(1) H(2) 80.0 no
P(2) Ir(1) N(3) 94.42(13) ?
P(2) Ir(1) C(7) 92.8(2) ?
P(2) Ir(1) H(1) 87.2 no
P(2) Ir(1) H(2) 85.6 no
N(3) Ir(1) C(7) 89.3(2) ?
N(3) Ir(1) H(1) 90.7 no
N(3) Ir(1) H(2) 179.9 no
C(7) Ir(1) H(1) 180.0 no
C(7) Ir(1) H(2) 90.8 no
H(1) Ir(1) H(2) 89.2 no
Ir(1) P(1) C(13) 111.2(2) ?
Ir(1) P(1) C(19) 117.8(2) ?
Ir(1) P(1) C(25) 117.3(2) ?
C(13) P(1) C(19) 106.4(3) ?
C(13) P(1) C(25) 102.3(3) ?
C(19) P(1) C(25) 100.1(3) ?
Ir(1) P(2) C(31) 117.0(2) ?
Ir(1) P(2) C(37) 117.4(2) ?
Ir(1) P(2) C(43) 113.2(2) ?
C(31) P(2) C(37) 99.0(3) ?
C(31) P(2) C(43) 103.1(3) ?
C(37) P(2) C(43) 105.1(3) ?
C(6) N(1) C(7) 124.5(5) ?
C(6) N(1) C(9) 122.6(6) ?
C(7) N(1) C(9) 112.1(5) ?
C(8) N(2) C(9) 108.2(6) ?
C(8) N(2) C(10) 125.6(6) ?
C(9) N(2) C(10) 126.2(6) ?
Ir(1) N(3) C(1) 125.3(4) ?
Ir(1) N(3) C(5) 119.1(4) ?
C(1) N(3) C(5) 115.4(6) ?
N(3) C(1) C(2) 123.6(7) ?
N(3) C(1) C(6) 118.7(6) ?
C(2) C(1) C(6) 117.5(6) ?
C(1) C(2) C(3) 118.6(7) ?
C(1) C(2) H(3) 120.8 no
C(3) C(2) H(3) 120.6 no
C(2) C(3) C(4) 119.5(7) ?
C(2) C(3) H(4) 120.2 no
C(4) C(3) H(4) 120.3 no
C(3) C(4) C(5) 117.8(7) ?
C(3) C(4) H(5) 120.8 no
C(5) C(4) H(5) 121.3 no
N(3) C(5) C(4) 125.0(7) ?
N(3) C(5) H(6) 117.7 no
C(4) C(5) H(6) 117.4 no
N(1) C(6) C(1) 116.1(5) ?
N(1) C(6) H(7) 108.0 no
N(1) C(6) H(8) 107.6 no
C(1) C(6) H(7) 108.0 no
C(1) C(6) H(8) 107.7 no
H(7) C(6) H(8) 109.3 no
Ir(1) C(7) N(1) 121.2(4) ?
Ir(1) C(7) C(8) 136.5(5) ?
N(1) C(7) C(8) 102.2(5) ?
N(2) C(8) C(7) 109.9(6) ?
N(2) C(8) H(9) 117.6 no
C(7) C(8) H(9) 112.1 no
N(1) C(9) N(2) 107.7(6) ?
N(1) C(9) H(10) 126.1 no
N(2) C(9) H(10) 126.3 no
N(2) C(10) C(11) 109.8(6) ?
N(2) C(10) C(12) 111.0(6) ?
N(2) C(10) H(11) 107.5 no
C(11) C(10) C(12) 113.3(7) ?
C(11) C(10) H(11) 107.6 no
C(12) C(10) H(11) 107.3 no
C(10) C(11) H(12) 109.6 no
C(10) C(11) H(13) 109.3 no
C(10) C(11) H(14) 109.4 no
H(12) C(11) H(13) 109.7 no
H(12) C(11) H(14) 109.7 no
H(13) C(11) H(14) 109.2 no
C(10) C(12) H(15) 109.4 no
C(10) C(12) H(16) 109.7 no
C(10) C(12) H(17) 110.0 no
H(15) C(12) H(16) 109.0 no
H(15) C(12) H(17) 109.4 no
H(16) C(12) H(17) 109.5 no
P(1) C(13) C(14) 122.5(5) ?
P(1) C(13) C(18) 119.7(6) ?
C(14) C(13) C(18) 117.0(6) ?
C(13) C(14) C(15) 122.4(7) ?
C(13) C(14) H(18) 118.6 no
C(15) C(14) H(18) 119.0 no
C(14) C(15) C(16) 119.3(8) ?
C(14) C(15) H(19) 120.4 no
C(16) C(15) H(19) 120.3 no
C(15) C(16) C(17) 120.3(8) ?
C(15) C(16) H(20) 119.8 no
C(17) C(16) H(20) 119.9 no
C(16) C(17) C(18) 120.5(8) ?
C(16) C(17) H(21) 119.8 no
C(18) C(17) H(21) 119.7 no
C(13) C(18) C(17) 120.4(7) ?
C(13) C(18) H(22) 119.4 no
C(17) C(18) H(22) 120.2 no
P(1) C(19) C(20) 125.7(5) ?
P(1) C(19) C(24) 115.7(5) ?
C(20) C(19) C(24) 118.7(6) ?
C(19) C(20) C(21) 120.2(7) ?
C(19) C(20) H(23) 120.0 no
C(21) C(20) H(23) 119.8 no
C(20) C(21) C(22) 120.3(8) ?
C(20) C(21) H(24) 119.8 no
C(22) C(21) H(24) 119.9 no
C(21) C(22) C(23) 120.2(7) ?
C(21) C(22) H(25) 119.3 no
C(23) C(22) H(25) 120.5 no
C(22) C(23) C(24) 120.1(7) ?
C(22) C(23) H(26) 119.6 no
C(24) C(23) H(26) 120.4 no
C(19) C(24) C(23) 120.5(7) ?
C(19) C(24) H(27) 120.1 no
C(23) C(24) H(27) 119.4 no
P(1) C(25) C(26) 120.4(6) ?
P(1) C(25) C(30) 122.2(5) ?
C(26) C(25) C(30) 117.3(6) ?
C(25) C(26) C(27) 122.0(8) ?
C(25) C(26) H(28) 118.8 no
C(27) C(26) H(28) 119.2 no
C(26) C(27) C(28) 119.5(8) ?
C(26) C(27) H(29) 120.5 no
C(28) C(27) H(29) 120.0 no
C(27) C(28) C(29) 120.6(7) ?
C(27) C(28) H(30) 119.7 no
C(29) C(28) H(30) 119.7 no
C(28) C(29) C(30) 119.3(8) ?
C(28) C(29) H(31) 120.5 no
C(30) C(29) H(31) 120.2 no
C(25) C(30) C(29) 121.3(7) ?
C(25) C(30) H(32) 119.3 no
C(29) C(30) H(32) 119.4 no
P(2) C(31) C(32) 122.6(5) ?
P(2) C(31) C(36) 119.4(5) ?
C(32) C(31) C(36) 117.9(6) ?
C(31) C(32) C(33) 120.2(6) ?
C(31) C(32) H(33) 119.7 no
C(33) C(32) H(33) 120.1 no
C(32) C(33) C(34) 120.6(6) ?
C(32) C(33) H(34) 119.7 no
C(34) C(33) H(34) 119.7 no
C(33) C(34) C(35) 120.4(6) ?
C(33) C(34) H(35) 120.1 no
C(35) C(34) H(35) 119.5 no
C(34) C(35) C(36) 118.7(6) ?
C(34) C(35) H(36) 120.4 no
C(36) C(35) H(36) 120.9 no
C(31) C(36) C(35) 122.1(6) ?
C(31) C(36) H(37) 119.0 no
C(35) C(36) H(37) 118.9 no
P(2) C(37) C(38) 122.3(5) ?
P(2) C(37) C(42) 119.7(5) ?
C(38) C(37) C(42) 117.9(6) ?
C(37) C(38) C(39) 121.3(6) ?
C(37) C(38) H(38) 118.9 no
C(39) C(38) H(38) 119.8 no
C(38) C(39) C(40) 119.7(6) ?
C(38) C(39) H(39) 120.0 no
C(40) C(39) H(39) 120.3 no
C(39) C(40) C(41) 119.7(6) ?
C(39) C(40) H(40) 120.2 no
C(41) C(40) H(40) 120.1 no
C(40) C(41) C(42) 120.5(6) ?
C(40) C(41) H(41) 120.0 no
C(42) C(41) H(41) 119.5 no
C(37) C(42) C(41) 120.8(6) ?
C(37) C(42) H(42) 119.4 no
C(41) C(42) H(42) 119.7 no
P(2) C(43) C(44) 117.6(5) ?
P(2) C(43) C(48) 124.1(5) ?
C(44) C(43) C(48) 117.9(6) ?
C(43) C(44) C(45) 121.5(6) ?
C(43) C(44) H(43) 119.2 no
C(45) C(44) H(43) 119.3 no
C(44) C(45) C(46) 119.6(7) ?
C(44) C(45) H(44) 120.0 no
C(46) C(45) H(44) 120.3 no
C(45) C(46) C(47) 120.0(7) ?
C(45) C(46) H(45) 120.0 no
C(47) C(46) H(45) 120.0 no
C(46) C(47) C(48) 119.9(7) ?
C(46) C(47) H(46) 120.0 no
C(48) C(47) H(46) 120.1 no
C(43) C(48) C(47) 121.1(7) ?
C(43) C(48) H(47) 119.5 no
C(47) C(48) H(47) 119.4 no
F(1) B(1) F(2) 105.4(10) ?
F(1) B(1) F(3) 112.8(9) ?
F(1) B(1) F(4) 115.6(11) ?
F(2) B(1) F(3) 108.6(11) ?
F(2) B(1) F(4) 102.4(10) ?
F(3) B(1) F(4) 111.0(11) ?

loop_
_geom_bond_atom_site_label_1
_geom_bond_atom_site_label_2
_geom_bond_distance
_geom_bond_publ_flag
Ir(1) P(1) 2.287(2) ?
Ir(1) P(2) 2.301(2) ?
Ir(1) N(3) 2.193(5) ?
Ir(1) C(7) 2.100(6) ?
Ir(1) H(1) 1.55 no
Ir(1) H(2) 1.55 no
P(1) C(13) 1.814(7) ?
P(1) C(19) 1.836(6) ?
P(1) C(25) 1.821(7) ?
P(2) C(31) 1.834(6) ?
P(2) C(37) 1.837(6) ?
P(2) C(43) 1.824(6) ?
F(1) B(1) 1.322(11) ?
F(2) B(1) 1.362(13) ?
F(3) B(1) 1.280(11) ?
F(4) B(1) 1.264(12) ?
N(1) C(6) 1.461(7) ?
N(1) C(7) 1.404(7) ?
N(1) C(9) 1.335(8) ?
N(2) C(8) 1.390(8) ?
N(2) C(9) 1.327(8) ?
N(2) C(10) 1.459(8) ?
N(3) C(1) 1.349(8) ?
N(3) C(5) 1.357(8) ?
C(1) C(2) 1.372(8) ?
C(1) C(6) 1.504(9) ?
C(2) C(3) 1.391(11) ?
C(2) H(3) 0.95 no
C(3) C(4) 1.367(10) ?
C(3) H(4) 0.95 no
C(4) C(5) 1.369(9) ?
C(4) H(5) 0.95 no
C(5) H(6) 0.95 no
C(6) H(7) 0.95 no
C(6) H(8) 0.95 no
C(7) C(8) 1.380(8) ?
C(8) H(9) 0.96 no
C(9) H(10) 0.95 no
C(10) C(11) 1.504(10) ?
C(10) C(12) 1.494(11) ?
C(10) H(11) 0.95 no
C(11) H(12) 0.95 no
C(11) H(13) 0.95 no
C(11) H(14) 0.95 no
C(12) H(15) 0.95 no
C(12) H(16) 0.95 no
C(12) H(17) 0.95 no
C(13) C(14) 1.393(9) ?
C(13) C(18) 1.392(9) ?
C(14) C(15) 1.373(9) ?
C(14) H(18) 0.95 no
C(15) C(16) 1.370(11) ?
C(15) H(19) 0.95 no
C(16) C(17) 1.366(11) ?
C(16) H(20) 0.95 no
C(17) C(18) 1.394(10) ?
C(17) H(21) 0.95 no
C(18) H(22) 0.95 no
C(19) C(20) 1.384(9) ?
C(19) C(24) 1.401(9) ?
C(20) C(21) 1.405(9) ?
C(20) H(23) 0.95 no
C(21) C(22) 1.368(11) ?
C(21) H(24) 0.95 no
C(22) C(23) 1.376(11) ?
C(22) H(25) 0.95 no
C(23) C(24) 1.392(10) ?
C(23) H(26) 0.95 no
C(24) H(27) 0.95 no
C(25) C(26) 1.395(9) ?
C(25) C(30) 1.389(9) ?
C(26) C(27) 1.366(10) ?
C(26) H(28) 0.95 no
C(27) C(28) 1.383(11) ?
C(27) H(29) 0.95 no
C(28) C(29) 1.369(11) ?
C(28) H(30) 0.95 no
C(29) C(30) 1.393(10) ?
C(29) H(31) 0.95 no
C(30) H(32) 0.95 no
C(31) C(32) 1.396(8) ?
C(31) C(36) 1.390(9) ?
C(32) C(33) 1.388(9) ?
C(32) H(33) 0.95 no
C(33) C(34) 1.368(10) ?
C(33) H(34) 0.95 no
C(34) C(35) 1.390(9) ?
C(34) H(35) 0.95 no
C(35) C(36) 1.381(9) ?
C(35) H(36) 0.95 no
C(36) H(37) 0.95 no
C(37) C(38) 1.369(8) ?
C(37) C(42) 1.394(8) ?
C(38) C(39) 1.391(9) ?
C(38) H(38) 0.95 no
C(39) C(40) 1.372(9) ?
C(39) H(39) 0.95 no
C(40) C(41) 1.370(9) ?
C(40) H(40) 0.95 no
C(41) C(42) 1.373(9) ?
C(41) H(41) 0.95 no
C(42) H(42) 0.95 no
C(43) C(44) 1.388(8) ?
C(43) C(48) 1.391(9) ?
C(44) C(45) 1.386(9) ?
C(44) H(43) 0.95 no
C(45) C(46) 1.385(10) ?
C(45) H(44) 0.95 no
C(46) C(47) 1.377(10) ?
C(46) H(45) 0.95 no
C(47) C(48) 1.391(9) ?
C(47) H(46) 0.95 no
C(48) H(47) 0.95 no

loop_
_geom_contact_atom_site_label_1
_geom_contact_atom_site_label_2
_geom_contact_distance
_geom_contact_site_symmetry_2
_geom_contact_publ_flag
F(1) C(9) 3.190(8) . no
F(1) C(39) 3.343(8) 2 no
F(2) C(35) 3.325(10) 1_655 no
F(2) C(6) 3.505(11) . no
F(2) C(2) 3.506(12) . no
F(3) C(22) 3.473(9) 4_554 no
F(3) C(9) 3.518(10) . no
F(4) C(11) 3.193(12) 1_655 no
F(4) C(10) 3.269(10) 1_655 no
C(35) C(45) 3.528(9) 1_455 no

loop_
_geom_torsion_atom_site_label_1
_geom_torsion_atom_site_label_2
_geom_torsion_atom_site_label_3
_geom_torsion_atom_site_label_4
_geom_torsion
_geom_torsion_publ_flag
Ir(1) P(1) C(13) C(14) -75.1(5) no
Ir(1) P(1) C(13) C(18) 94.1(5) no
Ir(1) P(1) C(19) C(20) 131.3(5) no
Ir(1) P(1) C(19) C(24) -49.0(6) no
Ir(1) P(1) C(25) C(26) 174.9(5) no
Ir(1) P(1) C(25) C(30) -9.4(6) no
Ir(1) P(2) C(31) C(32) 142.8(5) no
Ir(1) P(2) C(31) C(36) -41.1(6) no
Ir(1) P(2) C(37) C(38) -3.6(6) no
Ir(1) P(2) C(37) C(42) 174.6(4) no
Ir(1) P(2) C(43) C(44) -58.2(5) no
Ir(1) P(2) C(43) C(48) 113.6(5) no
Ir(1) N(3) C(1) C(2) -172.7(5) no
Ir(1) N(3) C(1) C(6) 12.6(8) no
Ir(1) N(3) C(5) C(4) 175.2(5) no
Ir(1) C(7) N(1) C(6) -13.7(8) no
Ir(1) C(7) N(1) C(9) 176.8(4) no
Ir(1) C(7) C(8) N(2) -175.9(5) no
P(1) Ir(1) P(2) C(31) 79.6(3) no
P(1) Ir(1) P(2) C(37) -38.0(3) no
P(1) Ir(1) P(2) C(43) -160.8(3) no
P(1) Ir(1) N(3) C(1) -76.4(5) no
P(1) Ir(1) N(3) C(5) 108.7(4) no
P(1) Ir(1) C(7) N(1) 82.3(4) no
P(1) Ir(1) C(7) C(8) -103.4(7) no
P(1) C(13) C(14) C(15) 170.9(5) no
P(1) C(13) C(18) C(17) -169.6(5) no
P(1) C(19) C(20) C(21) -179.2(5) no
P(1) C(19) C(24) C(23) 179.3(6) no
P(1) C(25) C(26) C(27) 177.2(7) no
P(1) C(25) C(30) C(29) -178.1(6) no
P(2) Ir(1) P(1) C(13) -82.8(3) no
P(2) Ir(1) P(1) C(19) 154.1(3) no
P(2) Ir(1) P(1) C(25) 34.4(4) no
P(2) Ir(1) N(3) C(1) 110.9(5) no
P(2) Ir(1) N(3) C(5) -63.9(5) no
P(2) Ir(1) C(7) N(1) -112.0(4) no
P(2) Ir(1) C(7) C(8) 62.3(7) no
P(2) C(31) C(32) C(33) 175.7(5) no
P(2) C(31) C(36) C(35) -177.7(5) no
P(2) C(37) C(38) C(39) 177.0(5) no
P(2) C(37) C(42) C(41) -178.7(6) no
P(2) C(43) C(44) C(45) 171.9(5) no
P(2) C(43) C(48) C(47) -170.9(5) no
N(1) C(6) C(1) N(3) -53.1(8) no
N(1) C(6) C(1) C(2) 131.8(6) no
N(1) C(7) Ir(1) N(3) -17.6(5) no
N(1) C(7) C(8) N(2) -0.8(7) no
N(1) C(9) N(2) C(8) -0.2(7) no
N(1) C(9) N(2) C(10) -178.0(6) no
N(2) C(9) N(1) C(6) -170.2(5) no
N(2) C(9) N(1) C(7) -0.4(7) no
N(3) Ir(1) P(1) C(13) 124.6(3) no
N(3) Ir(1) P(1) C(19) 1.4(3) no
N(3) Ir(1) P(1) C(25) -118.2(3) no
N(3) Ir(1) P(2) C(31) -127.4(3) no
N(3) Ir(1) P(2) C(37) 115.0(3) no
N(3) Ir(1) P(2) C(43) -7.7(3) no
N(3) Ir(1) C(7) C(8) 156.7(7) no
N(3) C(1) C(2) C(3) -2.5(10) no
N(3) C(5) C(4) C(3) -1.8(11) no
C(1) N(3) Ir(1) C(7) 18.2(5) no
C(1) N(3) C(5) C(4) -0.2(10) no
C(1) C(2) C(3) C(4) 0.4(11) no
C(1) C(6) N(1) C(7) 55.6(8) no
C(1) C(6) N(1) C(9) -135.8(6) no
C(2) C(1) N(3) C(5) 2.4(9) no
C(2) C(3) C(4) C(5) 1.7(11) no
C(3) C(2) C(1) C(6) 172.3(6) no
C(5) N(3) Ir(1) C(7) -156.7(5) no
C(5) N(3) C(1) C(6) -172.4(5) no
C(6) N(1) C(7) C(8) 170.3(5) no
C(7) Ir(1) P(1) C(13) 34.5(3) no
C(7) Ir(1) P(1) C(19) -88.7(3) no
C(7) Ir(1) P(1) C(25) 151.7(3) no
C(7) Ir(1) P(2) C(31) -37.9(3) no
C(7) Ir(1) P(2) C(37) -155.5(3) no
C(7) Ir(1) P(2) C(43) 81.8(3) no
C(7) C(8) N(2) C(9) 0.7(7) no
C(7) C(8) N(2) C(10) 178.5(6) no
C(8) N(2) C(10) C(11) 110.3(7) no
C(8) N(2) C(10) C(12) -123.6(7) no
C(8) C(7) N(1) C(9) 0.7(7) no
C(9) N(2) C(10) C(11) -72.3(9) no
C(9) N(2) C(10) C(12) 53.8(9) no
C(13) P(1) C(19) C(20) 5.8(7) no
C(13) P(1) C(19) C(24) -174.5(5) no
C(13) P(1) C(25) C(26) -63.2(6) no
C(13) P(1) C(25) C(30) 112.5(6) no
C(13) C(14) C(15) C(16) -2.4(11) no
C(13) C(18) C(17) C(16) -0.7(11) no
C(14) C(13) P(1) C(19) 54.4(6) no
C(14) C(13) P(1) C(25) 158.9(5) no
C(14) C(13) C(18) C(17) 0.2(9) no
C(14) C(15) C(16) C(17) 1.9(12) no
C(15) C(14) C(13) C(18) 1.4(9) no
C(15) C(16) C(17) C(18) -0.4(12) no
C(18) C(13) P(1) C(19) -136.4(5) no
C(18) C(13) P(1) C(25) -31.9(6) no
C(19) P(1) C(25) C(26) 46.2(6) no
C(19) P(1) C(25) C(30) -138.0(6) no
C(19) C(20) C(21) C(22) -0.8(12) no
C(19) C(24) C(23) C(22) 0.4(12) no
C(20) C(19) P(1) C(25) -100.4(6) no
C(20) C(19) C(24) C(23) -0.9(10) no
C(20) C(21) C(22) C(23) 0.3(13) no
C(21) C(20) C(19) C(24) 1.0(10) no
C(21) C(22) C(23) C(24) -0.2(13) no
C(24) C(19) P(1) C(25) 79.4(5) no
C(25) C(26) C(27) C(28) 1.1(13) no
C(25) C(30) C(29) C(28) 1.0(12) no
C(26) C(25) C(30) C(29) -2.3(10) no
C(26) C(27) C(28) C(29) -2.5(13) no
C(27) C(26) C(25) C(30) 1.2(12) no
C(27) C(28) C(29) C(30) 1.4(13) no
C(31) P(2) C(37) C(38) -130.5(5) no
C(31) P(2) C(37) C(42) 47.7(6) no
C(31) P(2) C(43) C(44) 69.2(5) no
C(31) P(2) C(43) C(48) -119.0(5) no
C(31) C(32) C(33) C(34) 1.7(11) no
C(31) C(36) C(35) C(34) 2.1(10) no
C(32) C(31) P(2) C(37) -90.0(6) no
C(32) C(31) P(2) C(43) 17.9(6) no
C(32) C(31) C(36) C(35) -1.4(10) no
C(32) C(33) C(34) C(35) -1.0(12) no
C(33) C(32) C(31) C(36) -0.5(10) no
C(33) C(34) C(35) C(36) -0.8(11) no
C(36) C(31) P(2) C(37) 86.1(5) no
C(36) C(31) P(2) C(43) -166.0(5) no
C(37) P(2) C(43) C(44) 172.5(5) no
C(37) P(2) C(43) C(48) -15.8(6) no
C(37) C(38) C(39) C(40) 1.7(11) no
C(37) C(42) C(41) C(40) 1.5(11) no
C(38) C(37) P(2) C(43) 123.2(5) no
C(38) C(37) C(42) C(41) -0.4(10) no
C(38) C(39) C(40) C(41) -0.5(11) no
C(39) C(38) C(37) C(42) -1.2(10) no
C(39) C(40) C(41) C(42) -1.1(12) no
C(42) C(37) P(2) C(43) -58.6(6) no
C(43) C(44) C(45) C(46) -1.5(10) no
C(43) C(48) C(47) C(46) 0.5(11) no
C(44) C(43) C(48) C(47) 0.8(9) no
C(44) C(45) C(46) C(47) 2.8(11) no
C(45) C(44) C(43) C(48) -0.4(9) no
C(45) C(46) C(47) C(48) -2.4(11) no
